data_4088546
loop_
_publ_author_name
'Choi, Byung Hoon'
'Lee, Ji Hye'
'Hwang, Hyonseok'
'Lee, Kang Mun'
'Park, Myung Hwan'

_publ_section_title
;
 Novel Dimeric o-Carboranyl Triarylborane: Intriguing Ratiometric
 Color-Tunable Sensor via Aggregation-Induced Emission by Fluoride Anions
;
_journal_issue 11
_journal_name_full Organometallics
_journal_page_first 1771
_journal_paper_doi 10.1021/acs.organomet.6b00172
_journal_volume 35
_journal_year 2016
_chemical_formula_moiety C66H84B22Cl4
_chemical_formula_sum 'C66 H84 B22 Cl4'
_chemical_formula_weight 1256.95
_space_group_crystal_system orthorhombic
_space_group_IT_number 60
_space_group_name_Hall '-P 2n 2ab'
_space_group_name_H-M_alt 'P b c n'
_atom_sites_solution_hydrogens mixed
_audit_creation_method SHELXL-2013
_cell_angle_alpha 90
_cell_angle_beta 90
_cell_angle_gamma 90
_cell_formula_units_Z 4
_cell_length_a 14.5822(15)
_cell_length_b 13.5478(14)
_cell_length_c 38.859(4)
_cell_measurement_reflns_used 4779
_cell_measurement_temperature 296(2)
_cell_measurement_theta_max 28.12
_cell_measurement_theta_min 1.05
_cell_volume 7676.9(14)
_computing_cell_refinement 'Bruker APEX II'
_computing_data_collection 'Bruker APEX II'
_computing_data_reduction 'Bruker APEX II'
_computing_molecular_graphics 'SHELXL-2013 (Sheldrick, 2013)'
_computing_publication_material 'Bruker SHELXTL'
_computing_structure_refinement 'SHELXL-2013 (Sheldrick, 2013)'
_computing_structure_solution 'SHELXL-2013 (Sheldrick, 2013)'
_diffrn_ambient_temperature 296(2)
_diffrn_measured_fraction_theta_full 0.687
_diffrn_measured_fraction_theta_max 0.998
_diffrn_measurement_device_type 'CCD area detector'
_diffrn_measurement_method 'phi and omega scans'
_diffrn_radiation_type MoK\a
_diffrn_radiation_wavelength 0.71073
_diffrn_reflns_av_R_equivalents 0.1203
_diffrn_reflns_av_unetI/netI 0.0609
_diffrn_reflns_Laue_measured_fraction_full 0.687
_diffrn_reflns_Laue_measured_fraction_max 0.998
_diffrn_reflns_limit_h_max 15
_diffrn_reflns_limit_h_min -15
_diffrn_reflns_limit_k_max 14
_diffrn_reflns_limit_k_min -14
_diffrn_reflns_limit_l_max 40
_diffrn_reflns_limit_l_min -40
_diffrn_reflns_number 66480
_diffrn_reflns_point_group_measured_fraction_full 0.687
_diffrn_reflns_point_group_measured_fraction_max 0.998
_diffrn_reflns_theta_full 25.242
_diffrn_reflns_theta_max 23.116
_diffrn_reflns_theta_min 1.048
_diffrn_source 'fine-focus sealed tube'
_exptl_absorpt_coefficient_mu 0.191
_exptl_absorpt_correction_T_max 0.990
_exptl_absorpt_correction_T_min 0.977
_exptl_absorpt_correction_type multi-scan
_exptl_absorpt_process_details SADABS
_exptl_crystal_colour Colorless
_exptl_crystal_density_diffrn 1.088
_exptl_crystal_description Needle
_exptl_crystal_F_000 2632
_exptl_crystal_size_max 0.25
_exptl_crystal_size_mid 0.1
_exptl_crystal_size_min 0.05
_refine_diff_density_max 0.380
_refine_diff_density_min -0.418
_refine_diff_density_rms 0.052
_refine_ls_extinction_method none
_refine_ls_goodness_of_fit_ref 1.086
_refine_ls_hydrogen_treatment mixed
_refine_ls_matrix_type full
_refine_ls_number_parameters 461
_refine_ls_number_reflns 4779
_refine_ls_number_restraints 0
_refine_ls_restrained_S_all 1.086
_refine_ls_R_factor_all 0.1513
_refine_ls_R_factor_gt 0.0948
_refine_ls_shift/su_max 0.004
_refine_ls_shift/su_mean 0.000
_refine_ls_structure_factor_coef Fsqd
_refine_ls_weighting_details 'w=1/[\s^2^(Fo^2^)+(0.1545P)^2^+4.5987P] where P=(Fo^2^+2Fc^2^)/3'
_refine_ls_weighting_scheme calc
_refine_ls_wR_factor_gt 0.2527
_refine_ls_wR_factor_ref 0.2698
_reflns_Friedel_coverage 0.000
_reflns_number_gt 3069
_reflns_number_total 4779
_reflns_threshold_expression 'I > 2\s(I)'
_cod_data_source_file om6b00172_si_003.cif
_cod_data_source_block Compound2
_cod_original_cell_volume 7676.9(13)
_cod_database_code 4088546
_shelx_space_group_comment
;
The symmetry employed for this shelxl refinement is uniquely defined
by the following loop, which should always be used as a source of
symmetry information in preference to the above space-group names.
They are only intended as comments.
;
_shelxl_version_number 2013-4

loop_
_space_group_symop_operation_xyz
'x, y, z'
'-x+1/2, -y+1/2, z+1/2'
'-x, y, -z+1/2'
'x+1/2, -y+1/2, -z'
'-x, -y, -z'
'x-1/2, y-1/2, -z-1/2'
'x, -y, z-1/2'
'-x-1/2, y-1/2, z'

loop_
_atom_site_label
_atom_site_type_symbol
_atom_site_fract_x
_atom_site_fract_y
_atom_site_fract_z
_atom_site_U_iso_or_equiv
_atom_site_adp_type
_atom_site_occupancy
_atom_site_site_symmetry_order
_atom_site_calc_flag
_atom_site_refinement_flags_posn
_atom_site_refinement_flags_adp
B1 B 0.6847(5) 0.2639(5) 0.59775(18) 0.0521(19) Uani 1 1 d . .
C1 C 0.2847(4) 0.2709(4) 0.61756(13) 0.0404(14) Uani 1 1 d . .
C2 C 0.2499(4) 0.2950(4) 0.65972(13) 0.0414(14) Uani 1 1 d . .
C3 C 0.3227(4) 0.3030(4) 0.68667(13) 0.0386(14) Uani 1 1 d . .
C4 C 0.3709(4) 0.3896(4) 0.69256(14) 0.0506(16) Uani 1 1 d . .
H28 H 0.3576 0.4457 0.6797 0.061 Uiso 1 1 calc R U
C5 C 0.4391(4) 0.3927(4) 0.71764(14) 0.0520(16) Uani 1 1 d . .
H29 H 0.4708 0.4515 0.7211 0.062 Uiso 1 1 calc R U
C6 C 0.4614(4) 0.3120(4) 0.73747(13) 0.0447(14) Uani 1 1 d . .
C7 C 0.4106(4) 0.2272(4) 0.73208(15) 0.0581(17) Uani 1 1 d . .
H31 H 0.4232 0.1712 0.7451 0.070 Uiso 1 1 calc R U
C8 C 0.3410(4) 0.2236(4) 0.70762(14) 0.0564(17) Uani 1 1 d . .
H32 H 0.3062 0.1664 0.7054 0.068 Uiso 1 1 calc R U
C9 C 0.3853(4) 0.2627(4) 0.61050(13) 0.0434(15) Uani 1 1 d . .
C10 C 0.4378(4) 0.1841(4) 0.62162(14) 0.0496(15) Uani 1 1 d . .
H23 H 0.4098 0.1311 0.6326 0.059 Uiso 1 1 calc R U
C11 C 0.5320(4) 0.1838(4) 0.61654(14) 0.0506(16) Uani 1 1 d . .
H24 H 0.5662 0.1307 0.6247 0.061 Uiso 1 1 calc R U
C12 C 0.5772(4) 0.2608(4) 0.59957(14) 0.0488(15) Uani 1 1 d . .
C13 C 0.5228(5) 0.3360(4) 0.58727(15) 0.0559(17) Uani 1 1 d . .
H20 H 0.5499 0.3870 0.5749 0.067 Uiso 1 1 calc R U
C14 C 0.4291(4) 0.3382(4) 0.59278(15) 0.0547(17) Uani 1 1 d . .
H21 H 0.3948 0.3910 0.5845 0.066 Uiso 1 1 calc R U
C15 C 0.7368(4) 0.3102(4) 0.56584(13) 0.0453(14) Uani 1 1 d . .
C16 C 0.7167(4) 0.2782(5) 0.53208(15) 0.0604(18) Uani 1 1 d . .
C17 C 0.7667(5) 0.3156(5) 0.50429(16) 0.075(2) Uani 1 1 d . .
H7 H 0.7530 0.2933 0.4822 0.090 Uiso 1 1 calc R U
C18 C 0.8356(5) 0.3842(5) 0.50843(18) 0.071(2) Uani 1 1 d . .
C19 C 0.8543(4) 0.4151(4) 0.54120(16) 0.0582(17) Uani 1 1 d . .
H5 H 0.9004 0.4616 0.5445 0.070 Uiso 1 1 calc R U
C20 C 0.8071(4) 0.3795(4) 0.56988(15) 0.0494(16) Uani 1 1 d . .
C21 C 0.7383(4) 0.2236(4) 0.62997(14) 0.0460(15) Uani 1 1 d . .
C22 C 0.8117(4) 0.1548(4) 0.62690(17) 0.0561(17) Uani 1 1 d . .
C23 C 0.8588(4) 0.1232(5) 0.6560(2) 0.0662(19) Uani 1 1 d . .
H16 H 0.9057 0.0774 0.6534 0.079 Uiso 1 1 calc R U
C24 C 0.8392(5) 0.1565(5) 0.6885(2) 0.072(2) Uani 1 1 d . .
C25 C 0.7673(5) 0.2242(5) 0.69188(16) 0.0643(18) Uani 1 1 d . .
H15 H 0.7524 0.2477 0.7137 0.077 Uiso 1 1 calc R U
C26 C 0.7177(4) 0.2571(4) 0.66385(15) 0.0511(16) Uani 1 1 d . .
C27 C 0.6446(5) 0.1977(6) 0.52438(19) 0.099(3) Uani 1 1 d . .
H1A H 0.5842 0.2241 0.5280 0.148 Uiso 1 1 calc R U
H1B H 0.6541 0.1425 0.5394 0.148 Uiso 1 1 calc R U
H1C H 0.6505 0.1766 0.5009 0.148 Uiso 1 1 calc R U
C28 C 0.8904(6) 0.4210(7) 0.47750(19) 0.105(3) Uani 1 1 d . .
H8A H 0.8635 0.4809 0.4690 0.157 Uiso 1 1 calc R U
H8B H 0.8896 0.3718 0.4597 0.157 Uiso 1 1 calc R U
H8C H 0.9526 0.4334 0.4844 0.157 Uiso 1 1 calc R U
C29 C 0.8343(5) 0.4211(5) 0.60496(15) 0.0679(19) Uani 1 1 d . .
H9A H 0.8687 0.4809 0.6018 0.102 Uiso 1 1 calc R U
H9B H 0.8712 0.3737 0.6170 0.102 Uiso 1 1 calc R U
H9C H 0.7800 0.4349 0.6181 0.102 Uiso 1 1 calc R U
C30 C 0.8418(5) 0.1172(5) 0.59181(18) 0.075(2) Uani 1 1 d . .
H10A H 0.8671 0.1708 0.5787 0.112 Uiso 1 1 calc R U
H10B H 0.7898 0.0904 0.5799 0.112 Uiso 1 1 calc R U
H10C H 0.8874 0.0668 0.5947 0.112 Uiso 1 1 calc R U
C31 C 0.8935(7) 0.1222(8) 0.7196(2) 0.133(4) Uani 1 1 d . .
H18A H 0.8615 0.0691 0.7307 0.199 Uiso 1 1 calc R U
H18B H 0.9004 0.1761 0.7354 0.199 Uiso 1 1 calc R U
H18C H 0.9529 0.0999 0.7123 0.199 Uiso 1 1 calc R U
C32 C 0.6436(5) 0.3340(5) 0.67075(17) 0.080(2) Uani 1 1 d . .
H35A H 0.5850 0.3020 0.6723 0.120 Uiso 1 1 calc R U
H35B H 0.6427 0.3811 0.6523 0.120 Uiso 1 1 calc R U
H35C H 0.6565 0.3672 0.6920 0.120 Uiso 1 1 calc R U
B2 B 0.2079(5) 0.3267(5) 0.58969(19) 0.054(2) Uani 1 1 d . .
B3 B 0.2038(5) 0.1958(5) 0.59784(18) 0.0525(19) Uani 1 1 d . .
B4 B 0.1257(5) 0.3859(6) 0.6148(2) 0.062(2) Uani 1 1 d . .
B5 B 0.1009(6) 0.2686(6) 0.5966(2) 0.066(2) Uani 1 1 d . .
B6 B 0.0667(6) 0.2953(6) 0.6394(2) 0.064(2) Uani 1 1 d . .
B7 B 0.1151(5) 0.1785(6) 0.6293(2) 0.061(2) Uani 1 1 d . .
B8 B 0.1544(5) 0.3670(6) 0.6590(2) 0.057(2) Uani 1 1 d . .
B9 B 0.1466(5) 0.2385(5) 0.66815(19) 0.0535(19) Uani 1 1 d . .
B10 B 0.2319(5) 0.1785(5) 0.64211(17) 0.0490(18) Uani 1 1 d . .
B11 B 0.2420(5) 0.3854(5) 0.62802(16) 0.0442(17) Uani 1 1 d . .
H101 H 0.231(4) 0.354(4) 0.5676(15) 0.074(19) Uiso 1 1 d . .
H102 H 0.231(4) 0.141(4) 0.5775(14) 0.073(17) Uiso 1 1 d . .
H103 H 0.055(4) 0.259(4) 0.5734(15) 0.074(18) Uiso 1 1 d . .
H104 H 0.096(4) 0.449(4) 0.6059(13) 0.056(16) Uiso 1 1 d . .
H105 H 0.286(3) 0.441(3) 0.6275(8) 0.008(10) Uiso 1 1 d . .
H106 H 0.275(3) 0.118(4) 0.6514(11) 0.042(13) Uiso 1 1 d . .
H107 H 0.086(3) 0.114(4) 0.6297(12) 0.043(15) Uiso 1 1 d . .
H108 H 0.006(4) 0.306(4) 0.6480(12) 0.045(15) Uiso 1 1 d . .
H109 H 0.157(3) 0.411(4) 0.6791(13) 0.049(15) Uiso 1 1 d . .
H110 H 0.136(3) 0.211(3) 0.6963(13) 0.046(14) Uiso 1 1 d . .
C101 C 0.8668(11) 0.4691(13) 0.7014(3) 0.249(10) Uani 1 1 d . .
H34A H 0.8792 0.4023 0.6937 0.299 Uiso 1 1 calc R U
H34B H 0.8199 0.4951 0.6861 0.299 Uiso 1 1 calc R U
Cl2 Cl 0.8165(2) 0.4591(2) 0.74198(6) 0.1611(14) Uani 1 1 d . .
Cl1 Cl 0.9531(2) 0.5283(2) 0.69440(7) 0.1372(11) Uani 1 1 d . .

loop_
_atom_site_aniso_label
_atom_site_aniso_U_11
_atom_site_aniso_U_22
_atom_site_aniso_U_33
_atom_site_aniso_U_23
_atom_site_aniso_U_13
_atom_site_aniso_U_12
B1 0.057(5) 0.037(4) 0.062(5) -0.010(3) 0.015(4) 0.000(3)
C1 0.040(4) 0.040(3) 0.041(3) 0.000(2) -0.002(3) 0.004(3)
C2 0.040(4) 0.037(3) 0.047(3) -0.006(2) 0.003(3) 0.002(3)
C3 0.037(4) 0.037(3) 0.042(3) -0.007(3) -0.008(3) 0.004(3)
C4 0.052(4) 0.050(4) 0.049(4) -0.002(3) -0.009(3) 0.006(3)
C5 0.054(4) 0.052(4) 0.050(4) -0.008(3) -0.009(3) -0.014(3)
C6 0.044(4) 0.051(4) 0.039(3) 0.004(3) 0.002(2) -0.004(3)
C7 0.068(5) 0.052(4) 0.053(4) 0.015(3) -0.008(3) -0.003(3)
C8 0.062(5) 0.051(4) 0.057(4) 0.007(3) -0.016(3) -0.019(3)
C9 0.046(4) 0.046(3) 0.039(3) -0.002(3) 0.002(3) -0.007(3)
C10 0.052(4) 0.032(3) 0.065(4) 0.004(3) 0.004(3) 0.010(3)
C11 0.042(4) 0.046(4) 0.063(4) 0.008(3) 0.004(3) 0.009(3)
C12 0.048(4) 0.047(4) 0.051(3) 0.004(3) -0.006(3) 0.004(3)
C13 0.059(5) 0.052(4) 0.057(4) 0.017(3) -0.007(3) -0.004(4)
C14 0.045(5) 0.058(4) 0.061(4) 0.010(3) -0.015(3) 0.006(3)
C15 0.039(4) 0.049(3) 0.048(3) -0.001(3) 0.000(3) -0.003(3)
C16 0.061(5) 0.068(4) 0.052(4) -0.005(3) 0.003(3) -0.019(3)
C17 0.092(6) 0.082(5) 0.049(4) -0.012(4) 0.007(4) -0.012(5)
C18 0.083(6) 0.062(4) 0.070(5) 0.000(4) 0.010(4) -0.015(4)
C19 0.055(5) 0.052(4) 0.067(4) 0.005(3) 0.002(4) -0.012(3)
C20 0.050(4) 0.046(3) 0.052(4) -0.006(3) -0.006(3) -0.002(3)
C21 0.038(4) 0.042(3) 0.059(4) 0.004(3) 0.006(3) -0.001(3)
C22 0.043(4) 0.048(4) 0.077(5) 0.007(3) 0.010(4) -0.003(3)
C23 0.042(4) 0.054(4) 0.103(6) 0.017(4) -0.003(4) 0.011(3)
C24 0.061(5) 0.071(5) 0.084(5) 0.013(4) -0.004(4) -0.002(4)
C25 0.060(5) 0.072(5) 0.060(4) 0.005(3) 0.001(4) -0.005(4)
C26 0.042(4) 0.052(4) 0.059(4) 0.001(3) 0.002(3) 0.004(3)
C27 0.101(7) 0.115(6) 0.080(5) -0.027(5) 0.010(5) -0.061(5)
C28 0.108(7) 0.132(7) 0.075(5) 0.015(5) 0.024(5) -0.032(6)
C29 0.070(5) 0.070(4) 0.064(4) 0.009(4) -0.010(3) -0.018(4)
C30 0.058(5) 0.065(4) 0.100(5) -0.007(4) 0.024(4) 0.010(4)
C31 0.129(8) 0.154(9) 0.115(7) 0.041(6) -0.050(6) 0.042(7)
C32 0.087(6) 0.088(5) 0.065(4) -0.020(4) 0.006(4) 0.022(4)
B2 0.058(5) 0.054(4) 0.049(4) -0.002(4) -0.021(4) 0.001(4)
B3 0.050(5) 0.047(4) 0.061(5) -0.012(4) -0.014(4) -0.004(4)
B4 0.053(6) 0.060(5) 0.073(5) 0.005(4) -0.016(4) 0.020(4)
B5 0.060(6) 0.074(5) 0.065(5) -0.011(4) -0.017(4) 0.010(4)
B6 0.034(5) 0.077(6) 0.082(6) -0.011(4) 0.003(4) 0.008(4)
B7 0.042(5) 0.066(5) 0.074(5) -0.004(4) -0.008(4) -0.010(4)
B8 0.044(5) 0.065(5) 0.061(5) -0.014(4) 0.003(4) 0.002(4)
B9 0.042(5) 0.051(4) 0.067(5) -0.005(4) 0.002(4) 0.006(4)
B10 0.037(4) 0.052(4) 0.059(4) -0.002(3) -0.009(4) -0.002(4)
B11 0.048(5) 0.033(4) 0.051(4) 0.000(3) -0.006(3) -0.005(3)
C101 0.264(17) 0.36(2) 0.121(9) -0.112(12) 0.091(10) -0.210(17)
Cl2 0.199(3) 0.185(3) 0.0993(19) -0.0299(18) 0.0385(19) -0.074(2)
Cl1 0.148(3) 0.149(2) 0.115(2) -0.0103(17) 0.0325(17) -0.0146(19)

loop_
_atom_type_symbol
_atom_type_description
_atom_type_scat_dispersion_real
_atom_type_scat_dispersion_imag
_atom_type_scat_source
C C 0.0033 0.0016 'International Tables Vol C Tables 4.2.6.8 and 6.1.1.4'
H H 0.0000 0.0000 'International Tables Vol C Tables 4.2.6.8 and 6.1.1.4'
B B 0.0013 0.0007 'International Tables Vol C Tables 4.2.6.8 and 6.1.1.4'
Cl Cl 0.1484 0.1585 'International Tables Vol C Tables 4.2.6.8 and 6.1.1.4'

loop_
_geom_angle_atom_site_label_1
_geom_angle_atom_site_label_2
_geom_angle_atom_site_label_3
_geom_angle
_geom_angle_site_symmetry_3
C12 B1 C21 116.8(5) .
C12 B1 C15 121.7(6) .
C21 B1 C15 121.5(6) .
C9 C1 B11 117.7(5) .
C9 C1 B2 123.5(5) .
B11 C1 B2 61.3(4) .
C9 C1 B3 122.8(4) .
B11 C1 B3 112.8(5) .
B2 C1 B3 62.6(4) .
C9 C1 C2 118.1(4) .
B11 C1 C2 60.3(3) .
B2 C1 C2 108.5(4) .
B3 C1 C2 109.1(4) .
C9 C1 B10 118.5(4) .
B11 C1 B10 110.9(4) .
B2 C1 B10 111.6(5) .
B3 C1 B10 61.5(4) .
C2 C1 B10 59.7(3) .
C3 C2 B8 123.4(5) .
C3 C2 B9 121.4(5) .
B8 C2 B9 62.7(4) .
C3 C2 B10 116.6(4) .
B8 C2 B10 113.0(5) .
B9 C2 B10 62.6(4) .
C3 C2 B11 119.4(4) .
B8 C2 B11 62.0(4) .
B9 C2 B11 113.0(5) .
B10 C2 B11 110.5(4) .
C3 C2 C1 117.7(4) .
B8 C2 C1 109.3(4) .
B9 C2 C1 110.5(4) .
B10 C2 C1 60.3(3) .
B11 C2 C1 59.1(3) .
C8 C3 C4 117.8(5) .
C8 C3 C2 119.7(5) .
C4 C3 C2 122.5(5) .
C3 C4 C5 120.2(5) .
C6 C5 C4 122.4(5) .
C5 C6 C7 116.6(5) .
C5 C6 C6 123.0(4) 3_656
C7 C6 C6 120.3(4) 3_656
C6 C7 C8 121.5(5) .
C3 C8 C7 121.2(5) .
C10 C9 C14 118.0(6) .
C10 C9 C1 122.9(5) .
C14 C9 C1 119.1(5) .
C9 C10 C11 120.4(5) .
C10 C11 C12 122.0(5) .
C13 C12 C11 116.4(6) .
C13 C12 B1 122.6(6) .
C11 C12 B1 120.8(5) .
C12 C13 C14 122.1(6) .
C13 C14 C9 121.0(5) .
C20 C15 C16 117.6(5) .
C20 C15 B1 122.0(5) .
C16 C15 B1 120.4(5) .
C17 C16 C15 119.8(6) .
C17 C16 C27 117.5(6) .
C15 C16 C27 122.6(5) .
C18 C17 C16 122.3(6) .
C19 C18 C17 117.4(6) .
C19 C18 C28 121.9(7) .
C17 C18 C28 120.7(7) .
C18 C19 C20 122.6(6) .
C19 C20 C15 120.3(5) .
C19 C20 C29 117.1(5) .
C15 C20 C29 122.6(5) .
C22 C21 C26 116.4(5) .
C22 C21 B1 122.3(5) .
C26 C21 B1 121.3(5) .
C23 C22 C21 120.2(6) .
C23 C22 C30 119.0(6) .
C21 C22 C30 120.7(6) .
C24 C23 C22 123.1(6) .
C23 C24 C25 117.3(6) .
C23 C24 C31 121.6(7) .
C25 C24 C31 121.1(8) .
C26 C25 C24 122.0(6) .
C25 C26 C21 121.0(5) .
C25 C26 C32 116.9(6) .
C21 C26 C32 122.0(5) .
C1 B2 B4 107.2(5) .
C1 B2 B11 59.0(3) .
B4 B2 B11 60.8(4) .
C1 B2 B5 106.4(5) .
B4 B2 B5 60.9(5) .
B11 B2 B5 108.8(6) .
C1 B2 B3 58.8(4) .
B4 B2 B3 109.4(6) .
B11 B2 B3 107.8(5) .
B5 B2 B3 60.4(4) .
C1 B3 B10 59.7(3) .
C1 B3 B7 105.4(5) .
B10 B3 B7 59.5(4) .
C1 B3 B5 104.9(5) .
B10 B3 B5 106.9(5) .
B7 B3 B5 59.2(4) .
C1 B3 B2 58.6(3) .
B10 B3 B2 106.9(5) .
B7 B3 B2 105.7(5) .
B5 B3 B2 58.8(4) .
B2 B4 B11 60.1(4) .
B2 B4 B6 108.4(6) .
B11 B4 B6 107.8(5) .
B2 B4 B5 60.3(4) .
B11 B4 B5 107.9(5) .
B6 B4 B5 59.9(5) .
B2 B4 B8 108.2(5) .
B11 B4 B8 59.8(4) .
B6 B4 B8 59.9(4) .
B5 B4 B8 107.7(6) .
B2 B5 B6 107.4(5) .
B2 B5 B7 108.2(5) .
B6 B5 B7 60.1(4) .
B2 B5 B4 58.9(4) .
B6 B5 B4 60.1(5) .
B7 B5 B4 107.8(5) .
B2 B5 B3 60.8(4) .
B6 B5 B3 108.7(5) .
B7 B5 B3 60.4(4) .
B4 B5 B3 108.1(5) .
B5 B6 B7 60.0(5) .
B5 B6 B4 60.1(5) .
B7 B6 B4 107.7(6) .
B5 B6 B8 108.1(6) .
B7 B6 B8 107.3(6) .
B4 B6 B8 60.3(4) .
B5 B6 B9 108.4(6) .
B7 B6 B9 59.8(4) .
B4 B6 B9 108.5(6) .
B8 B6 B9 59.9(4) .
B5 B7 B10 108.2(6) .
B5 B7 B6 59.9(5) .
B10 B7 B6 108.6(6) .
B5 B7 B9 108.9(6) .
B10 B7 B9 60.8(4) .
B6 B7 B9 60.5(4) .
B5 B7 B3 60.4(4) .
B10 B7 B3 60.0(4) .
B6 B7 B3 108.7(6) .
B9 B7 B3 109.4(5) .
C2 B8 B11 60.1(4) .
C2 B8 B6 106.4(5) .
B11 B8 B6 107.7(5) .
C2 B8 B9 59.2(4) .
B11 B8 B9 108.6(5) .
B6 B8 B9 60.3(4) .
C2 B8 B4 106.9(5) .
B11 B8 B4 59.7(4) .
B6 B8 B4 59.9(5) .
B9 B8 B4 108.5(5) .
C2 B9 B7 105.6(5) .
C2 B9 B8 58.1(4) .
B7 B9 B8 107.1(5) .
C2 B9 B6 105.1(5) .
B7 B9 B6 59.8(4) .
B8 B9 B6 59.7(4) .
C2 B9 B10 59.2(3) .
B7 B9 B10 59.6(4) .
B8 B9 B10 106.6(5) .
B6 B9 B10 107.1(5) .
C2 B10 C1 60.0(3) .
C2 B10 B7 104.7(5) .
C1 B10 B7 105.6(5) .
C2 B10 B3 107.1(5) .
C1 B10 B3 58.8(4) .
B7 B10 B3 60.6(4) .
C2 B10 B9 58.2(4) .
C1 B10 B9 106.7(5) .
B7 B10 B9 59.6(4) .
B3 B10 B9 108.9(5) .
C1 B11 C2 60.6(3) .
C1 B11 B2 59.7(3) .
C2 B11 B2 107.4(4) .
C1 B11 B4 106.4(5) .
C2 B11 B4 105.7(5) .
B2 B11 B4 59.1(4) .
C1 B11 B8 107.1(5) .
C2 B11 B8 57.9(4) .
B2 B11 B8 107.9(5) .
B4 B11 B8 60.4(4) .
Cl1 C101 Cl2 123.4(7) .

loop_
_geom_bond_atom_site_label_1
_geom_bond_atom_site_label_2
_geom_bond_distance
_geom_bond_site_symmetry_2
B1 C12 1.571(9) .
B1 C21 1.574(9) .
B1 C15 1.584(8) .
C1 C9 1.497(8) .
C1 B11 1.720(8) .
C1 B2 1.732(8) .
C1 B3 1.736(8) .
C1 C2 1.746(7) .
C1 B10 1.752(9) .
C2 C3 1.495(7) .
C2 B8 1.701(9) .
C2 B9 1.720(9) .
C2 B10 1.740(8) .
C2 B11 1.741(8) .
C3 C8 1.376(7) .
C3 C4 1.386(7) .
C4 C5 1.393(8) .
C5 C6 1.376(8) .
C6 C7 1.384(8) .
C6 C6 1.488(11) 3_656
C7 C8 1.391(8) .
C9 C10 1.380(7) .
C9 C14 1.388(8) .
C10 C11 1.389(7) .
C11 C12 1.399(8) .
C12 C13 1.377(8) .
C13 C14 1.383(8) .
C15 C20 1.397(7) .
C15 C16 1.413(8) .
C16 C17 1.398(8) .
C16 C27 1.544(9) .
C17 C18 1.379(9) .
C18 C19 1.368(8) .
C18 C28 1.527(9) .
C19 C20 1.397(8) .
C20 C29 1.528(8) .
C21 C22 1.424(8) .
C21 C26 1.425(7) .
C22 C23 1.391(9) .
C22 C30 1.520(8) .
C23 C24 1.369(9) .
C24 C25 1.399(9) .
C24 C31 1.517(10) .
C25 C26 1.381(8) .
C26 C32 1.525(8) .
B2 B4 1.741(11) .
B2 B11 1.760(9) .
B2 B5 1.767(12) .
B2 B3 1.803(10) .
B3 B10 1.784(10) .
B3 B7 1.795(11) .
B3 B5 1.797(11) .
B4 B11 1.772(11) .
B4 B6 1.777(12) .
B4 B5 1.777(11) .
B4 B8 1.784(11) .
B5 B6 1.774(12) .
B5 B7 1.775(12) .
B6 B7 1.776(11) .
B6 B8 1.777(11) .
B6 B9 1.788(11) .
B7 B10 1.775(10) .
B7 B9 1.776(11) .
B8 B11 1.773(10) .
B8 B9 1.781(11) .
B9 B10 1.798(10) .
C101 Cl1 1.518(11) .
C101 Cl2 1.745(10) .
